data_7157551
loop_
_publ_author_name
'Zonker, Benjamin'
'Duman, Ediz'
'Hausmann, Heike'
'Becker, Jonathan'
'Hrdina, Radim'

_publ_section_title
;
 [1,2]-Rearrangement of iminium salts provides access to heterocycles with
 adamantane scaffold.
;
_journal_issue 26
_journal_name_full 'Organic &amp; biomolecular chemistry'
_journal_page_first 4941
_journal_page_last 4945
_journal_paper_doi 10.1039/d0ob01156h
_journal_volume 18
_journal_year 2020
_chemical_formula_sum 'C20 H26 N O'
_chemical_formula_weight 296.42
_chemical_name_common 8
_space_group_crystal_system monoclinic
_space_group_IT_number 15
_space_group_name_Hall '-C 2yc'
_space_group_name_H-M_alt 'C 1 2/c 1'
_atom_sites_solution_hydrogens geom
_atom_sites_solution_primary dual
_atom_sites_solution_secondary difmap
_audit_creation_method SHELXL-2018/3
_audit_update_record
;
2020-04-30 deposited with the CCDC.	2020-06-22 downloaded from the CCDC.
;
_cell_angle_alpha 90
_cell_angle_beta 91.1403(16)
_cell_angle_gamma 90
_cell_formula_units_Z 8
_cell_length_a 27.1498(9)
_cell_length_b 10.3031(3)
_cell_length_c 11.3085(4)
_cell_measurement_reflns_used 9031
_cell_measurement_temperature 100(2)
_cell_measurement_theta_max 32.02
_cell_measurement_theta_min 2.77
_cell_volume 3162.67(18)
_computing_cell_refinement 'SAINT 8.38A (Bruker-AXS, 2017)'
_computing_data_collection 'APEX3 v2017.3-0 (Bruker-AXS, 2017)'
_computing_data_reduction 'SAINT 8.38A (Bruker-AXS, 2017)'
_computing_molecular_graphics 'Bruker SHELXTL'
_computing_publication_material 'Bruker SHELXTL'
_computing_structure_refinement 'SHELXL-2018/3 (Sheldrick, 2018)'
_computing_structure_solution 'SHELXT-2015 (Sheldrick, 2015)'
_diffrn_ambient_temperature 100(2)
_diffrn_detector_area_resol_mean 10.4167
_diffrn_measured_fraction_theta_full 1.000
_diffrn_measured_fraction_theta_max 1.000
_diffrn_measurement_device_type 'Bruker PHOTON100'
_diffrn_measurement_method '\f and \w scans'
_diffrn_radiation_type MoK\a
_diffrn_radiation_wavelength 0.71073
_diffrn_reflns_av_R_equivalents 0.0578
_diffrn_reflns_av_unetI/netI 0.0242
_diffrn_reflns_Laue_measured_fraction_full 1.000
_diffrn_reflns_Laue_measured_fraction_max 1.000
_diffrn_reflns_limit_h_max 39
_diffrn_reflns_limit_h_min -39
_diffrn_reflns_limit_k_max 15
_diffrn_reflns_limit_k_min -15
_diffrn_reflns_limit_l_max 16
_diffrn_reflns_limit_l_min -16
_diffrn_reflns_number 63246
_diffrn_reflns_point_group_measured_fraction_full 1.000
_diffrn_reflns_point_group_measured_fraction_max 1.000
_diffrn_reflns_theta_full 25.242
_diffrn_reflns_theta_max 31.505
_diffrn_reflns_theta_min 2.114
_diffrn_source 'I\mS micro-focus sealed tube, multilayer optics'
_exptl_absorpt_coefficient_mu 0.075
_exptl_absorpt_correction_T_max 0.7463
_exptl_absorpt_correction_T_min 0.6786
_exptl_absorpt_correction_type multi-scan
_exptl_absorpt_process_details 'SADABS (Sheldrick, 2009)'
_exptl_crystal_colour yellow
_exptl_crystal_density_diffrn 1.245
_exptl_crystal_density_method 'not measured'
_exptl_crystal_description plate
_exptl_crystal_F_000 1288
_exptl_crystal_recrystallization_method 'Re-crystallisation from solvent'
_exptl_crystal_size_max 0.331
_exptl_crystal_size_mid 0.125
_exptl_crystal_size_min 0.048
_refine_diff_density_max 0.393
_refine_diff_density_min -0.259
_refine_diff_density_rms 0.060
_refine_ls_extinction_coef 0.0024(4)
_refine_ls_extinction_expression Fc^*^=kFc[1+0.001xFc^2^\l^3^/sin(2\q)]^-1/4^
_refine_ls_extinction_method 'SHELXL-2018/3 (Sheldrick 2018)'
_refine_ls_goodness_of_fit_ref 1.039
_refine_ls_hydrogen_treatment constr
_refine_ls_matrix_type full
_refine_ls_number_parameters 203
_refine_ls_number_reflns 5274
_refine_ls_number_restraints 0
_refine_ls_restrained_S_all 1.039
_refine_ls_R_factor_all 0.0607
_refine_ls_R_factor_gt 0.0460
_refine_ls_shift/su_max 0.001
_refine_ls_shift/su_mean 0.000
_refine_ls_structure_factor_coef Fsqd
_refine_ls_weighting_details 'w=1/[\s^2^(Fo^2^)+(0.0701P)^2^+1.9108P] where P=(Fo^2^+2Fc^2^)/3'
_refine_ls_weighting_scheme calc
_refine_ls_wR_factor_gt 0.1193
_refine_ls_wR_factor_ref 0.1303
_reflns_Friedel_coverage 0.000
_reflns_number_gt 4204
_reflns_number_total 5274
_reflns_threshold_expression 'I > 2\s(I)'
_cod_data_source_file d0ob01156h2.cif
_cod_data_source_block D19274
_cod_depositor_comments 'Adding full bibliography for 7157550--7157551.cif.'
_cod_original_sg_symbol_H-M 'C 2/c'
_cod_database_code 7157551
_shelx_shelxl_version_number 2018/3
_shelx_space_group_comment
; 
The symmetry employed for this shelxl refinement is uniquely defined 
by the following loop, which should always be used as a source of 
symmetry information in preference to the above space-group names. 
They are only intended as comments. 
;
_shelx_estimated_absorpt_t_min 0.975
_shelx_estimated_absorpt_t_max 0.996

loop_
_space_group_symop_operation_xyz
'x, y, z'
'-x, y, -z+1/2'
'x+1/2, y+1/2, z'
'-x+1/2, y+1/2, -z+1/2'
'-x, -y, -z'
'x, -y, z-1/2'
'-x+1/2, -y+1/2, -z'
'x+1/2, -y+1/2, z-1/2'

loop_
_atom_site_label
_atom_site_type_symbol
_atom_site_fract_x
_atom_site_fract_y
_atom_site_fract_z
_atom_site_U_iso_or_equiv
_atom_site_adp_type
_atom_site_occupancy
_atom_site_site_symmetry_order
_atom_site_calc_flag
_atom_site_refinement_flags_posn
_atom_site_refinement_flags_adp
_atom_site_refinement_flags_occupancy
_atom_site_disorder_assembly
_atom_site_disorder_group
O1 O 0.29896(3) 0.84032(7) 0.27799(7) 0.02250(17) Uani 1 1 d . . . . .
N1 N 0.32444(3) 0.74182(8) 0.31289(7) 0.01454(16) Uani 1 1 d . . . . .
C1 C 0.30008(3) 0.61256(9) 0.29975(8) 0.01447(17) Uani 1 1 d . . . . .
C2 C 0.25367(4) 0.61427(10) 0.37592(9) 0.01862(19) Uani 1 1 d . . . . .
H2A H 0.232847 0.688071 0.352765 0.028 Uiso 1 1 calc R U . . .
H2B H 0.263368 0.622483 0.459524 0.028 Uiso 1 1 calc R U . . .
H2C H 0.235266 0.533352 0.363936 0.028 Uiso 1 1 calc R U . . .
C3 C 0.28446(4) 0.59478(10) 0.16863(9) 0.0198(2) Uani 1 1 d . . . . .
H3A H 0.266608 0.672084 0.141075 0.030 Uiso 1 1 calc R U . . .
H3B H 0.263048 0.518578 0.160739 0.030 Uiso 1 1 calc R U . . .
H3C H 0.313829 0.582408 0.120893 0.030 Uiso 1 1 calc R U . . .
C4 C 0.33467(3) 0.50339(9) 0.33898(8) 0.01367(17) Uani 1 1 d . . . . .
C5 C 0.31759(4) 0.37621(10) 0.32466(9) 0.01658(18) Uani 1 1 d . . . . .
H5 H 0.285094 0.361902 0.294746 0.020 Uiso 1 1 calc R U . . .
C6 C 0.34717(4) 0.27049(10) 0.35328(9) 0.01805(19) Uani 1 1 d . . . . .
H6 H 0.334698 0.184732 0.345173 0.022 Uiso 1 1 calc R U . . .
C7 C 0.39519(4) 0.29107(10) 0.39390(9) 0.01869(19) Uani 1 1 d . . . . .
H7 H 0.416324 0.219387 0.409643 0.022 Uiso 1 1 calc R U . . .
C8 C 0.41211(4) 0.41698(10) 0.41138(9) 0.01758(19) Uani 1 1 d . . . . .
H8 H 0.444780 0.430308 0.440529 0.021 Uiso 1 1 calc R U . . .
C9 C 0.38216(3) 0.52471(9) 0.38703(8) 0.01391(17) Uani 1 1 d . . . . .
C10 C 0.39897(4) 0.72756(11) 0.19829(9) 0.0201(2) Uani 1 1 d . . . . .
H10A H 0.392436 0.636557 0.178219 0.030 Uiso 1 1 calc R U . . .
H10B H 0.434557 0.743411 0.198301 0.030 Uiso 1 1 calc R U . . .
H10C H 0.382665 0.783932 0.139707 0.030 Uiso 1 1 calc R U . . .
C11 C 0.37894(3) 0.75702(9) 0.32169(8) 0.01398(17) Uani 1 1 d . . . . .
C12 C 0.39825(3) 0.66187(9) 0.41816(8) 0.01318(17) Uani 1 1 d . . . . .
C13 C 0.37545(4) 0.69782(9) 0.53915(8) 0.01593(18) Uani 1 1 d . . . . .
H13A H 0.339203 0.687901 0.533692 0.019 Uiso 1 1 calc R U . . .
H13B H 0.388086 0.637688 0.600924 0.019 Uiso 1 1 calc R U . . .
C14 C 0.38820(4) 0.83753(10) 0.57415(9) 0.01850(19) Uani 1 1 d . . . . .
H14 H 0.372857 0.858415 0.651528 0.022 Uiso 1 1 calc R U . . .
C15 C 0.36798(4) 0.93009(10) 0.47870(9) 0.01807(19) Uani 1 1 d . . . . .
H15A H 0.375783 1.020864 0.500842 0.022 Uiso 1 1 calc R U . . .
H15B H 0.331718 0.921342 0.472128 0.022 Uiso 1 1 calc R U . . .
C16 C 0.39109(4) 0.89784(9) 0.35948(9) 0.01647(18) Uani 1 1 d . . . . .
H16 H 0.378267 0.959377 0.297797 0.020 Uiso 1 1 calc R U . . .
C17 C 0.44731(4) 0.91326(10) 0.37265(10) 0.0206(2) Uani 1 1 d . . . . .
H17A H 0.462923 0.895034 0.296042 0.025 Uiso 1 1 calc R U . . .
H17B H 0.455396 1.003597 0.395693 0.025 Uiso 1 1 calc R U . . .
C18 C 0.46733(4) 0.81932(11) 0.46693(10) 0.0210(2) Uani 1 1 d . . . . .
H18 H 0.503925 0.828753 0.473942 0.025 Uiso 1 1 calc R U . . .
C19 C 0.45443(4) 0.67853(10) 0.43289(9) 0.01853(19) Uani 1 1 d . . . . .
H19A H 0.467001 0.618835 0.495097 0.022 Uiso 1 1 calc R U . . .
H19B H 0.470534 0.655879 0.357875 0.022 Uiso 1 1 calc R U . . .
C20 C 0.44422(4) 0.85188(11) 0.58604(10) 0.0228(2) Uani 1 1 d . . . . .
H20A H 0.457167 0.792404 0.647996 0.027 Uiso 1 1 calc R U . . .
H20B H 0.452749 0.941885 0.609286 0.027 Uiso 1 1 calc R U . . .

loop_
_atom_site_aniso_label
_atom_site_aniso_U_11
_atom_site_aniso_U_22
_atom_site_aniso_U_33
_atom_site_aniso_U_23
_atom_site_aniso_U_13
_atom_site_aniso_U_12
O1 0.0221(4) 0.0141(3) 0.0310(4) 0.0028(3) -0.0062(3) 0.0045(3)
N1 0.0145(3) 0.0116(3) 0.0174(4) 0.0003(3) -0.0017(3) 0.0015(3)
C1 0.0149(4) 0.0126(4) 0.0158(4) -0.0011(3) -0.0017(3) 0.0003(3)
C2 0.0146(4) 0.0183(4) 0.0230(5) -0.0018(4) 0.0008(3) 0.0007(3)
C3 0.0220(5) 0.0201(5) 0.0170(4) -0.0011(4) -0.0059(3) 0.0014(4)
C4 0.0153(4) 0.0126(4) 0.0131(4) -0.0010(3) -0.0003(3) 0.0008(3)
C5 0.0178(4) 0.0146(4) 0.0173(4) -0.0021(3) -0.0015(3) -0.0006(3)
C6 0.0233(5) 0.0133(4) 0.0176(4) -0.0012(3) -0.0003(3) -0.0002(3)
C7 0.0221(5) 0.0152(4) 0.0188(4) 0.0011(3) -0.0010(3) 0.0042(4)
C8 0.0175(4) 0.0168(4) 0.0184(4) 0.0008(3) -0.0028(3) 0.0023(3)
C9 0.0154(4) 0.0133(4) 0.0130(4) -0.0002(3) -0.0004(3) 0.0004(3)
C10 0.0240(5) 0.0213(5) 0.0150(4) 0.0007(4) 0.0042(3) -0.0003(4)
C11 0.0140(4) 0.0136(4) 0.0144(4) 0.0009(3) 0.0011(3) -0.0004(3)
C12 0.0126(4) 0.0127(4) 0.0142(4) -0.0001(3) -0.0005(3) -0.0002(3)
C13 0.0189(4) 0.0153(4) 0.0136(4) -0.0005(3) -0.0003(3) -0.0027(3)
C14 0.0230(5) 0.0171(4) 0.0155(4) -0.0034(3) 0.0015(3) -0.0034(4)
C15 0.0205(4) 0.0130(4) 0.0209(4) -0.0025(3) 0.0034(3) -0.0018(3)
C16 0.0186(4) 0.0124(4) 0.0185(4) 0.0006(3) 0.0024(3) -0.0015(3)
C17 0.0180(4) 0.0184(5) 0.0257(5) -0.0007(4) 0.0051(4) -0.0045(4)
C18 0.0149(4) 0.0210(5) 0.0269(5) -0.0027(4) -0.0020(4) -0.0041(4)
C19 0.0146(4) 0.0176(4) 0.0233(5) -0.0016(4) -0.0019(3) -0.0003(3)
C20 0.0245(5) 0.0214(5) 0.0222(5) -0.0038(4) -0.0053(4) -0.0050(4)

loop_
_atom_type_symbol
_atom_type_description
_atom_type_scat_dispersion_real
_atom_type_scat_dispersion_imag
_atom_type_scat_source
C C 0.0033 0.0016 'International Tables Vol C Tables 4.2.6.8 and 6.1.1.4'
H H 0.0000 0.0000 'International Tables Vol C Tables 4.2.6.8 and 6.1.1.4'
N N 0.0061 0.0033 'International Tables Vol C Tables 4.2.6.8 and 6.1.1.4'
O O 0.0106 0.0060 'International Tables Vol C Tables 4.2.6.8 and 6.1.1.4'

loop_
_geom_angle_atom_site_label_1
_geom_angle_atom_site_label_2
_geom_angle_atom_site_label_3
_geom_angle
_geom_angle_site_symmetry_1
_geom_angle_site_symmetry_3
_geom_angle_publ_flag
O1 N1 C11 117.74(8) . . ?
O1 N1 C1 116.02(7) . . ?
C11 N1 C1 122.55(7) . . ?
N1 C1 C4 111.09(7) . . ?
N1 C1 C2 107.45(8) . . ?
C4 C1 C2 110.57(8) . . ?
N1 C1 C3 108.29(8) . . ?
C4 C1 C3 110.32(8) . . ?
C2 C1 C3 109.03(8) . . ?
C1 C2 H2A 109.5 . . ?
C1 C2 H2B 109.5 . . ?
H2A C2 H2B 109.5 . . ?
C1 C2 H2C 109.5 . . ?
H2A C2 H2C 109.5 . . ?
H2B C2 H2C 109.5 . . ?
C1 C3 H3A 109.5 . . ?
C1 C3 H3B 109.5 . . ?
H3A C3 H3B 109.5 . . ?
C1 C3 H3C 109.5 . . ?
H3A C3 H3C 109.5 . . ?
H3B C3 H3C 109.5 . . ?
C5 C4 C9 119.37(8) . . ?
C5 C4 C1 117.16(8) . . ?
C9 C4 C1 123.47(8) . . ?
C6 C5 C4 121.29(9) . . ?
C6 C5 H5 119.4 . . ?
C4 C5 H5 119.4 . . ?
C5 C6 C7 119.47(9) . . ?
C5 C6 H6 120.3 . . ?
C7 C6 H6 120.3 . . ?
C8 C7 C6 119.67(9) . . ?
C8 C7 H7 120.2 . . ?
C6 C7 H7 120.2 . . ?
C7 C8 C9 121.54(9) . . ?
C7 C8 H8 119.2 . . ?
C9 C8 H8 119.2 . . ?
C8 C9 C4 118.46(9) . . ?
C8 C9 C12 121.93(8) . . ?
C4 C9 C12 119.49(8) . . ?
C11 C10 H10A 109.5 . . ?
C11 C10 H10B 109.5 . . ?
H10A C10 H10B 109.5 . . ?
C11 C10 H10C 109.5 . . ?
H10A C10 H10C 109.5 . . ?
H10B C10 H10C 109.5 . . ?
N1 C11 C10 106.70(8) . . ?
N1 C11 C16 108.86(8) . . ?
C10 C11 C16 111.02(8) . . ?
N1 C11 C12 107.59(7) . . ?
C10 C11 C12 113.14(8) . . ?
C16 C11 C12 109.37(7) . . ?
C9 C12 C19 114.11(8) . . ?
C9 C12 C11 109.49(7) . . ?
C19 C12 C11 109.02(8) . . ?
C9 C12 C13 107.90(7) . . ?
C19 C12 C13 106.77(7) . . ?
C11 C12 C13 109.44(7) . . ?
C14 C13 C12 111.04(8) . . ?
C14 C13 H13A 109.4 . . ?
C12 C13 H13A 109.4 . . ?
C14 C13 H13B 109.4 . . ?
C12 C13 H13B 109.4 . . ?
H13A C13 H13B 108.0 . . ?
C13 C14 C20 109.43(9) . . ?
C13 C14 C15 109.08(8) . . ?
C20 C14 C15 110.04(8) . . ?
C13 C14 H14 109.4 . . ?
C20 C14 H14 109.4 . . ?
C15 C14 H14 109.4 . . ?
C14 C15 C16 109.68(8) . . ?
C14 C15 H15A 109.7 . . ?
C16 C15 H15A 109.7 . . ?
C14 C15 H15B 109.7 . . ?
C16 C15 H15B 109.7 . . ?
H15A C15 H15B 108.2 . . ?
C15 C16 C17 108.34(8) . . ?
C15 C16 C11 110.93(8) . . ?
C17 C16 C11 109.23(8) . . ?
C15 C16 H16 109.4 . . ?
C17 C16 H16 109.4 . . ?
C11 C16 H16 109.4 . . ?
C18 C17 C16 109.86(8) . . ?
C18 C17 H17A 109.7 . . ?
C16 C17 H17A 109.7 . . ?
C18 C17 H17B 109.7 . . ?
C16 C17 H17B 109.7 . . ?
H17A C17 H17B 108.2 . . ?
C17 C18 C20 109.11(9) . . ?
C17 C18 C19 110.22(8) . . ?
C20 C18 C19 109.31(9) . . ?
C17 C18 H18 109.4 . . ?
C20 C18 H18 109.4 . . ?
C19 C18 H18 109.4 . . ?
C18 C19 C12 110.60(8) . . ?
C18 C19 H19A 109.5 . . ?
C12 C19 H19A 109.5 . . ?
C18 C19 H19B 109.5 . . ?
C12 C19 H19B 109.5 . . ?
H19A C19 H19B 108.1 . . ?
C14 C20 C18 108.93(8) . . ?
C14 C20 H20A 109.9 . . ?
C18 C20 H20A 109.9 . . ?
C14 C20 H20B 109.9 . . ?
C18 C20 H20B 109.9 . . ?
H20A C20 H20B 108.3 . . ?

loop_
_geom_bond_atom_site_label_1
_geom_bond_atom_site_label_2
_geom_bond_distance
_geom_bond_site_symmetry_2
_geom_bond_publ_flag
O1 N1 1.2860(10) . ?
N1 C11 1.4892(12) . ?
N1 C1 1.4931(12) . ?
C1 C4 1.5256(13) . ?
C1 C2 1.5406(14) . ?
C1 C3 1.5450(13) . ?
C2 H2A 0.9800 . ?
C2 H2B 0.9800 . ?
C2 H2C 0.9800 . ?
C3 H3A 0.9800 . ?
C3 H3B 0.9800 . ?
C3 H3C 0.9800 . ?
C4 C5 1.3982(13) . ?
C4 C9 1.4065(13) . ?
C5 C6 1.3878(14) . ?
C5 H5 0.9500 . ?
C6 C7 1.3898(14) . ?
C6 H6 0.9500 . ?
C7 C8 1.3891(14) . ?
C7 H7 0.9500 . ?
C8 C9 1.4000(13) . ?
C8 H8 0.9500 . ?
C9 C12 1.5185(13) . ?
C10 C11 1.5380(13) . ?
C10 H10A 0.9800 . ?
C10 H10B 0.9800 . ?
C10 H10C 0.9800 . ?
C11 C16 1.5463(13) . ?
C11 C12 1.5503(13) . ?
C12 C19 1.5405(13) . ?
C12 C13 1.5578(13) . ?
C13 C14 1.5307(14) . ?
C13 H13A 0.9900 . ?
C13 H13B 0.9900 . ?
C14 C20 1.5315(15) . ?
C14 C15 1.5337(15) . ?
C14 H14 1.0000 . ?
C15 C16 1.5347(14) . ?
C15 H15A 0.9900 . ?
C15 H15B 0.9900 . ?
C16 C17 1.5389(14) . ?
C16 H16 1.0000 . ?
C17 C18 1.5317(16) . ?
C17 H17A 0.9900 . ?
C17 H17B 0.9900 . ?
C18 C20 1.5343(16) . ?
C18 C19 1.5394(15) . ?
C18 H18 1.0000 . ?
C19 H19A 0.9900 . ?
C19 H19B 0.9900 . ?
C20 H20A 0.9900 . ?
C20 H20B 0.9900 . ?
